data_7133938
loop_
_publ_author_name
'Tong, Zekun'
'Dong, Shaoqiang'

_publ_section_title
;
 Boat-to-boat conformation inversions of
 cyclobis[7,8-(<i>para</i>-quinodimethane)-3,7-(9-(<i>p</i>-tolyl)-9<i>H</i>-carbazole)]
 in the neutral and tetracationic state.
;
_journal_issue 87
_journal_name_full 'Chemical communications (Cambridge, England)'
_journal_page_first 12766
_journal_page_last 12769
_journal_paper_doi 10.1039/d4cc04517c
_journal_volume 60
_journal_year 2024
_chemical_formula_moiety 'C90 H78 N2'
_chemical_formula_sum 'C90 H78 N2'
_chemical_formula_weight 1187.54
_chemical_name_systematic CBQCz
_space_group_crystal_system triclinic
_space_group_IT_number 2
_space_group_name_Hall '-P 1'
_space_group_name_H-M_alt 'P -1'
_atom_sites_solution_hydrogens geom
_atom_sites_solution_primary dual
_audit_creation_date 2021-06-30
_audit_creation_method
;
Olex2 1.2
(compiled 2018.05.29 svn.r3508 for OlexSys, GUI svn.r5506)
;
_audit_update_record
;
2024-09-01 deposited with the CCDC.	2024-10-07 downloaded from the CCDC.
;
_cell_angle_alpha 82.377(4)
_cell_angle_beta 88.409(3)
_cell_angle_gamma 74.137(4)
_cell_formula_units_Z 2
_cell_length_a 12.2461(5)
_cell_length_b 17.5780(8)
_cell_length_c 17.8214(7)
_cell_measurement_reflns_used 11935
_cell_measurement_temperature 113.15
_cell_measurement_theta_max 31.9650
_cell_measurement_theta_min 1.8190
_cell_volume 3657.4(3)
_computing_cell_refinement 'CrysAlisPro 1.171.39.46 (Rigaku OD, 2018)'
_computing_data_collection 'CrysAlisPro 1.171.39.46 (Rigaku OD, 2018)'
_computing_data_reduction 'CrysAlisPro 1.171.39.46 (Rigaku OD, 2018)'
_computing_molecular_graphics 'Olex2 (Dolomanov et al., 2009)'
_computing_publication_material 'Olex2 (Dolomanov et al., 2009)'
_computing_structure_refinement 'ShelXL (Sheldrick, 2015)'
_computing_structure_solution 'ShelXT (Sheldrick, 2015)'
_diffrn_ambient_temperature 113.15
_diffrn_detector 'CCD plate'
_diffrn_measured_fraction_theta_full 1.000
_diffrn_measured_fraction_theta_max 0.999
_diffrn_measurement_details
;
List of Runs (angles in degrees, time in seconds):

  # Type    Start    End  Width  t~exp~   \w     \q     \k     \f   Frames
#--------------------------------------------------------------------------
  1  \w   -115.00  65.00   1.00    6.00    --  -25.00  45.00   0.00  180
  2  \w   -115.00  65.00   1.00    6.00    --  -25.00  45.00  90.00  180
  3  \w   -115.00  65.00   1.00    6.00    --  -25.00  45.00 180.00  180
;
_diffrn_measurement_device 'abstract diffractometer'
_diffrn_measurement_device_type 'Rigaku Saturn 70 CCD'
_diffrn_measurement_method '\w scans'
_diffrn_orient_matrix_type 'CrysAlisPro convention (1999,Acta A55,543-557)'
_diffrn_orient_matrix_UB_11 0.0002645000
_diffrn_orient_matrix_UB_12 -0.0407497000
_diffrn_orient_matrix_UB_13 0.0062875000
_diffrn_orient_matrix_UB_21 0.0532692000
_diffrn_orient_matrix_UB_22 -0.0104862000
_diffrn_orient_matrix_UB_23 -0.0182001000
_diffrn_orient_matrix_UB_31 0.0280762000
_diffrn_orient_matrix_UB_32 -0.0044161000
_diffrn_orient_matrix_UB_33 0.0352392000
_diffrn_radiation_monochromator confocal
_diffrn_radiation_probe x-ray
_diffrn_radiation_type MoK\a
_diffrn_radiation_wavelength 0.71073
_diffrn_reflns_av_R_equivalents 0.0697
_diffrn_reflns_av_unetI/netI 0.1064
_diffrn_reflns_Laue_measured_fraction_full 1.000
_diffrn_reflns_Laue_measured_fraction_max 0.999
_diffrn_reflns_limit_h_max 15
_diffrn_reflns_limit_h_min -14
_diffrn_reflns_limit_k_max 21
_diffrn_reflns_limit_k_min -21
_diffrn_reflns_limit_l_max 22
_diffrn_reflns_limit_l_min -22
_diffrn_reflns_number 39267
_diffrn_reflns_point_group_measured_fraction_full 1.000
_diffrn_reflns_point_group_measured_fraction_max 0.999
_diffrn_reflns_theta_full 25.242
_diffrn_reflns_theta_max 26.372
_diffrn_reflns_theta_min 1.822
_diffrn_source 'rotating anode'
_diffrn_source_type 'Enhance (Mo) X-ray Source'
_exptl_absorpt_coefficient_mu 0.061
_exptl_absorpt_correction_T_max 1.00000
_exptl_absorpt_correction_T_min 0.86868
_exptl_absorpt_correction_type multi-scan
_exptl_absorpt_process_details 'CrysAlisPro 1.171.39.46 (Rigaku Oxford Diffraction, 2018)'
_exptl_crystal_colour orange
_exptl_crystal_density_diffrn 1.078
_exptl_crystal_description block
_exptl_crystal_F_000 1264
_exptl_crystal_recrystallization_method 'Re-crystallisation from solvent: dry hexane into dichloromethane solutions.'
_exptl_crystal_size_max 0.22
_exptl_crystal_size_mid 0.2
_exptl_crystal_size_min 0.17
_refine_diff_density_max 0.581
_refine_diff_density_min -0.209
_refine_diff_density_rms 0.049
_refine_ls_extinction_coef 0.0048(7)
_refine_ls_extinction_expression Fc^*^=kFc[1+0.001xFc^2^\l^3^/sin(2\q)]^-1/4^
_refine_ls_extinction_method 'SHELXL-2018/3 (Sheldrick 2018)'
_refine_ls_goodness_of_fit_ref 1.003
_refine_ls_hydrogen_treatment constr
_refine_ls_matrix_type full
_refine_ls_number_parameters 844
_refine_ls_number_reflns 14946
_refine_ls_number_restraints 0
_refine_ls_restrained_S_all 1.003
_refine_ls_R_factor_all 0.1335
_refine_ls_R_factor_gt 0.0720
_refine_ls_shift/su_max 0.000
_refine_ls_shift/su_mean 0.000
_refine_ls_structure_factor_coef Fsqd
_refine_ls_weighting_details 'w=1/[\s^2^(Fo^2^)+(0.0874P)^2^] where P=(Fo^2^+2Fc^2^)/3'
_refine_ls_weighting_scheme calc
_refine_ls_wR_factor_gt 0.1706
_refine_ls_wR_factor_ref 0.2068
_reflns_Friedel_coverage 0.000
_reflns_number_gt 7979
_reflns_number_total 14946
_reflns_threshold_expression 'I > 2\s(I)'
_cod_data_source_file d4cc04517c2.cif
_cod_data_source_block r20210630b
_cod_database_code 7133938
_shelx_shelxl_version_number 2018/3
_chemical_oxdiff_formula 'C11 H10 N O'
_shelx_space_group_comment
;
The symmetry employed for this shelxl refinement is uniquely defined
by the following loop, which should always be used as a source of
symmetry information in preference to the above space-group names.
They are only intended as comments.
;
_shelx_estimated_absorpt_t_max 0.990
_shelx_estimated_absorpt_t_min 0.987
_reflns_odcompleteness_completeness 99.90
_reflns_odcompleteness_iscentric 1
_reflns_odcompleteness_theta 26.32
_olex2_refinement_description
;
1. Fixed Uiso
 At 1.2 times of:
  All C(H) groups
 At 1.5 times of:
  All C(H,H,H) groups
2.a Aromatic/amide H refined with riding coordinates:
 C2(H2), C3(H3), C5(H5), C6(H6), C9(H9), C10(H10), C12(H12), C15(H15),
 C17(H17), C18(H18), C23(H23), C25(H25), C31(H31), C32(H32), C34(H34), C35(H35),
  C39(H39), C41(H41), C47(H47), C48(H48), C51(H51), C52(H52), C54(H54),
 C57(H57), C59(H59), C60(H60), C62(H62), C63(H63), C68(H68), C70(H70), C76(H76),
  C77(H77), C79(H79), C80(H80), C84(H84), C86(H86)
2.b Idealised Me refined as rotating group:
 C7(H7A,H7B,H7C), C27(H27A,H27B,H27C), C28(H28A,H28B,H28C), C29(H29A,H29B,
 H29C), C43(H43A,H43B,H43C), C44(H44A,H44B,H44C), C45(H45A,H45B,H45C), C64(H64A,
 H64B,H64C), C72(H72A,H72B,H72C), C73(H73A,H73B,H73C), C74(H74A,H74B,H74C),
 C88(H88A,H88B,H88C), C89(H89A,H89B,H89C), C90(H90A,H90B,H90C)
;
_olex2_submission_special_instructions 'No special instructions were received'
_oxdiff_exptl_absorpt_empirical_details
;
Empirical correction (ABSPACK) includes:
- Absorption correction using spherical harmonics
- Frame scaling
- Detector area scaling
;
_oxdiff_exptl_absorpt_empirical_full_max 1.250
_oxdiff_exptl_absorpt_empirical_full_min 0.809

loop_
_space_group_symop_operation_xyz
'x, y, z'
'-x, -y, -z'

loop_
_atom_site_label
_atom_site_type_symbol
_atom_site_fract_x
_atom_site_fract_y
_atom_site_fract_z
_atom_site_U_iso_or_equiv
_atom_site_adp_type
_atom_site_occupancy
_atom_site_site_symmetry_order
_atom_site_calc_flag
_atom_site_refinement_flags_posn
_atom_site_refinement_flags_adp
_atom_site_refinement_flags_occupancy
_atom_site_disorder_assembly
_atom_site_disorder_group
N1 N -0.08350(17) 0.47636(13) 0.09404(13) 0.0325(5) Uani 1 1 d . . . . .
N2 N 0.6918(2) 0.47308(14) 0.52896(13) 0.0391(6) Uani 1 1 d . . . . .
C1 C -0.2011(2) 0.47916(17) 0.10334(16) 0.0325(6) Uani 1 1 d . . . . .
C2 C -0.2360(2) 0.43836(19) 0.16728(17) 0.0442(8) Uani 1 1 d . . . . .
H2 H -0.181538 0.407339 0.204054 0.053 Uiso 1 1 calc R . . . .
C3 C -0.3483(2) 0.4425(2) 0.17775(18) 0.0513(9) Uani 1 1 d . . . . .
H3 H -0.370211 0.412448 0.220993 0.062 Uiso 1 1 calc R . . . .
C4 C -0.4309(2) 0.4892(2) 0.12698(18) 0.0466(8) Uani 1 1 d . . . . .
C5 C -0.3957(2) 0.53038(18) 0.06359(18) 0.0427(8) Uani 1 1 d . . . . .
H5 H -0.450757 0.563304 0.028141 0.051 Uiso 1 1 calc R . . . .
C6 C -0.2806(2) 0.52461(16) 0.05051(16) 0.0347(7) Uani 1 1 d . . . . .
H6 H -0.257628 0.551707 0.005747 0.042 Uiso 1 1 calc R . . . .
C7 C -0.5539(2) 0.4941(3) 0.1410(2) 0.0709(12) Uani 1 1 d . . . . .
H7A H -0.590198 0.542931 0.163068 0.106 Uiso 1 1 calc GR . . . .
H7B H -0.560203 0.447617 0.176130 0.106 Uiso 1 1 calc GR . . . .
H7C H -0.591674 0.494858 0.093045 0.106 Uiso 1 1 calc GR . . . .
C8 C 0.0070(2) 0.40854(16) 0.11143(15) 0.0304(6) Uani 1 1 d . . . . .
C9 C 0.0093(2) 0.32834(16) 0.11779(15) 0.0330(6) Uani 1 1 d . . . . .
H9 H -0.058453 0.312905 0.113214 0.040 Uiso 1 1 calc R . . . .
C10 C 0.1121(2) 0.27189(16) 0.13087(15) 0.0328(6) Uani 1 1 d . . . . .
H10 H 0.114388 0.217109 0.133894 0.039 Uiso 1 1 calc R . . . .
C11 C 0.2140(2) 0.29236(16) 0.13995(15) 0.0318(6) Uani 1 1 d . . . . .
C12 C 0.2107(2) 0.37356(15) 0.13217(15) 0.0306(6) Uani 1 1 d . . . . .
H12 H 0.278721 0.388674 0.137019 0.037 Uiso 1 1 calc R . . . .
C13 C 0.1084(2) 0.43193(15) 0.11742(14) 0.0288(6) Uani 1 1 d . . . . .
C14 C 0.0759(2) 0.51882(16) 0.10397(15) 0.0300(6) Uani 1 1 d . . . . .
C15 C 0.1346(2) 0.57643(15) 0.10518(15) 0.0316(6) Uani 1 1 d . . . . .
H15 H 0.213635 0.560536 0.116472 0.038 Uiso 1 1 calc R . . . .
C16 C 0.0778(2) 0.65720(16) 0.08987(15) 0.0314(6) Uani 1 1 d . . . . .
C17 C -0.0386(2) 0.67928(16) 0.07192(16) 0.0349(7) Uani 1 1 d . . . . .
H17 H -0.076733 0.734167 0.059107 0.042 Uiso 1 1 calc R . . . .
C18 C -0.0988(2) 0.62352(16) 0.07238(15) 0.0349(7) Uani 1 1 d . . . . .
H18 H -0.177911 0.639692 0.061379 0.042 Uiso 1 1 calc R . . . .
C19 C -0.0418(2) 0.54325(16) 0.08921(15) 0.0308(6) Uani 1 1 d . . . . .
C20 C 0.3225(2) 0.22831(16) 0.15334(16) 0.0330(6) Uani 1 1 d . . . . .
C21 C 0.3357(2) 0.15977(16) 0.10874(17) 0.0353(7) Uani 1 1 d . . . . .
C22 C 0.3143(2) 0.08890(17) 0.14399(18) 0.0437(8) Uani 1 1 d . . . . .
C23 C 0.3188(3) 0.02645(19) 0.1006(2) 0.0540(9) Uani 1 1 d . . . . .
H23 H 0.306405 -0.021999 0.124668 0.065 Uiso 1 1 calc R . . . .
C24 C 0.3409(3) 0.0343(2) 0.0245(2) 0.0585(10) Uani 1 1 d . . . . .
C25 C 0.3636(3) 0.1035(2) -0.01014(19) 0.0530(9) Uani 1 1 d . . . . .
H25 H 0.379636 0.108849 -0.062730 0.064 Uiso 1 1 calc R . . . .
C26 C 0.3631(2) 0.16638(18) 0.03177(18) 0.0436(8) Uani 1 1 d . . . . .
C27 C 0.2868(3) 0.0789(2) 0.2274(2) 0.0611(10) Uani 1 1 d . . . . .
H27A H 0.354134 0.075948 0.257265 0.092 Uiso 1 1 calc GR . . . .
H27B H 0.263453 0.029736 0.240322 0.092 Uiso 1 1 calc GR . . . .
H27C H 0.224885 0.124596 0.238592 0.092 Uiso 1 1 calc GR . . . .
C28 C 0.3395(3) -0.0329(2) -0.0220(2) 0.0840(14) Uani 1 1 d . . . . .
H28A H 0.379595 -0.084361 0.006055 0.126 Uiso 1 1 calc GR . . . .
H28B H 0.377304 -0.024900 -0.070470 0.126 Uiso 1 1 calc GR . . . .
H28C H 0.260815 -0.032356 -0.031348 0.126 Uiso 1 1 calc GR . . . .
C29 C 0.3968(3) 0.2393(2) -0.00503(18) 0.0566(9) Uani 1 1 d . . . . .
H29A H 0.339746 0.287613 0.006081 0.085 Uiso 1 1 calc GR . . . .
H29B H 0.401751 0.238735 -0.059940 0.085 Uiso 1 1 calc GR . . . .
H29C H 0.470791 0.238863 0.014959 0.085 Uiso 1 1 calc GR . . . .
C30 C 0.4042(2) 0.22996(15) 0.20426(16) 0.0335(7) Uani 1 1 d . . . . .
C31 C 0.3853(2) 0.28392(16) 0.26112(15) 0.0339(7) Uani 1 1 d . . . . .
H31 H 0.313070 0.321411 0.262940 0.041 Uiso 1 1 calc R . . . .
C32 C 0.4658(2) 0.28312(16) 0.31157(16) 0.0332(6) Uani 1 1 d . . . . .
H32 H 0.447551 0.319300 0.348106 0.040 Uiso 1 1 calc R . . . .
C33 C 0.5794(2) 0.22918(15) 0.31229(15) 0.0316(6) Uani 1 1 d . . . . .
C34 C 0.5966(2) 0.17296(16) 0.25794(16) 0.0352(7) Uani 1 1 d . . . . .
H34 H 0.667954 0.134259 0.257413 0.042 Uiso 1 1 calc R . . . .
C35 C 0.5155(2) 0.17296(16) 0.20765(16) 0.0349(7) Uani 1 1 d . . . . .
H35 H 0.532155 0.134300 0.173435 0.042 Uiso 1 1 calc R . . . .
C36 C 0.6644(2) 0.22747(16) 0.36276(15) 0.0325(6) Uani 1 1 d . . . . .
C37 C 0.7724(2) 0.16020(16) 0.36939(15) 0.0349(7) Uani 1 1 d . . . . .
C38 C 0.8752(2) 0.1763(2) 0.34523(18) 0.0471(8) Uani 1 1 d . . . . .
C39 C 0.9756(3) 0.1157(2) 0.3550(2) 0.0617(10) Uani 1 1 d . . . . .
H39 H 1.044880 0.127020 0.339264 0.074 Uiso 1 1 calc R . . . .
C40 C 0.9776(3) 0.0392(2) 0.3871(2) 0.0618(10) Uani 1 1 d . . . . .
C41 C 0.8768(3) 0.0247(2) 0.41011(18) 0.0558(9) Uani 1 1 d . . . . .
H41 H 0.876779 -0.027582 0.431970 0.067 Uiso 1 1 calc R . . . .
C42 C 0.7737(3) 0.08444(17) 0.40248(17) 0.0425(8) Uani 1 1 d . . . . .
C43 C 0.8782(3) 0.2583(2) 0.3074(2) 0.0680(11) Uani 1 1 d . . . . .
H43A H 0.819922 0.276974 0.267546 0.102 Uiso 1 1 calc GR . . . .
H43B H 0.953126 0.255221 0.285143 0.102 Uiso 1 1 calc GR . . . .
H43C H 0.863535 0.295627 0.345122 0.102 Uiso 1 1 calc GR . . . .
C44 C 1.0882(3) -0.0271(3) 0.3932(2) 0.0984(16) Uani 1 1 d . . . . .
H44A H 1.083067 -0.068477 0.434833 0.148 Uiso 1 1 calc GR . . . .
H44B H 1.151080 -0.005258 0.403134 0.148 Uiso 1 1 calc GR . . . .
H44C H 1.101522 -0.050445 0.345689 0.148 Uiso 1 1 calc GR . . . .
C45 C 0.6654(3) 0.0646(2) 0.4326(2) 0.0616(10) Uani 1 1 d . . . . .
H45A H 0.628084 0.102301 0.467363 0.092 Uiso 1 1 calc GR . . . .
H45B H 0.684596 0.010211 0.459525 0.092 Uiso 1 1 calc GR . . . .
H45C H 0.614033 0.068444 0.390201 0.092 Uiso 1 1 calc GR . . . .
C46 C 0.6608(2) 0.28962(16) 0.41116(15) 0.0325(6) Uani 1 1 d . . . . .
C47 C 0.7214(2) 0.26937(17) 0.48104(16) 0.0384(7) Uani 1 1 d . . . . .
H47 H 0.754609 0.214617 0.498568 0.046 Uiso 1 1 calc R . . . .
C48 C 0.7341(2) 0.32503(17) 0.52401(16) 0.0405(7) Uani 1 1 d . . . . .
H48 H 0.774244 0.309382 0.570853 0.049 Uiso 1 1 calc R . . . .
C49 C 0.6870(2) 0.40514(17) 0.49789(16) 0.0382(7) Uani 1 1 d . . . . .
C50 C 0.6368(2) 0.54003(17) 0.47905(16) 0.0365(7) Uani 1 1 d . . . . .
C51 C 0.6264(2) 0.61972(17) 0.48343(17) 0.0405(7) Uani 1 1 d . . . . .
H51 H 0.656118 0.635842 0.525494 0.049 Uiso 1 1 calc R . . . .
C52 C 0.5715(2) 0.67499(17) 0.42470(16) 0.0399(7) Uani 1 1 d . . . . .
H52 H 0.564710 0.729807 0.426786 0.048 Uiso 1 1 calc R . . . .
C53 C 0.5246(2) 0.65353(16) 0.36126(15) 0.0336(7) Uani 1 1 d . . . . .
C54 C 0.5365(2) 0.57291(16) 0.35844(16) 0.0349(7) Uani 1 1 d . . . . .
H54 H 0.507615 0.556566 0.316185 0.042 Uiso 1 1 calc R . . . .
C55 C 0.5913(2) 0.51558(16) 0.41800(16) 0.0340(7) Uani 1 1 d . . . . .
C56 C 0.6242(2) 0.42911(16) 0.42989(15) 0.0344(7) Uani 1 1 d . . . . .
C57 C 0.6119(2) 0.37061(16) 0.38698(16) 0.0351(7) Uani 1 1 d . . . . .
H57 H 0.569831 0.386175 0.340869 0.042 Uiso 1 1 calc R . . . .
C58 C 0.7812(3) 0.47620(18) 0.57790(16) 0.0407(7) Uani 1 1 d . . . . .
C59 C 0.7567(3) 0.51247(17) 0.64222(16) 0.0423(7) Uani 1 1 d . . . . .
H59 H 0.680083 0.531131 0.657473 0.051 Uiso 1 1 calc R . . . .
C60 C 0.8445(3) 0.52192(19) 0.68526(17) 0.0495(8) Uani 1 1 d . . . . .
H60 H 0.827048 0.546863 0.729888 0.059 Uiso 1 1 calc R . . . .
C61 C 0.9573(3) 0.4954(2) 0.66377(18) 0.0521(9) Uani 1 1 d . . . . .
C62 C 0.9805(3) 0.4561(2) 0.6007(2) 0.0669(11) Uani 1 1 d . . . . .
H62 H 1.057248 0.435035 0.586726 0.080 Uiso 1 1 calc R . . . .
C63 C 0.8938(3) 0.4467(2) 0.55716(19) 0.0595(10) Uani 1 1 d . . . . .
H63 H 0.911346 0.420205 0.513421 0.071 Uiso 1 1 calc R . . . .
C64 C 1.0520(3) 0.5085(3) 0.7084(2) 0.0799(13) Uani 1 1 d . . . . .
H64A H 1.025954 0.559981 0.727866 0.120 Uiso 1 1 calc GR . . . .
H64B H 1.117408 0.508401 0.675433 0.120 Uiso 1 1 calc GR . . . .
H64C H 1.074023 0.465688 0.750803 0.120 Uiso 1 1 calc GR . . . .
C65 C 0.4788(2) 0.71633(16) 0.29799(16) 0.0337(7) Uani 1 1 d . . . . .
C66 C 0.5405(2) 0.77911(17) 0.28294(16) 0.0351(7) Uani 1 1 d . . . . .
C67 C 0.6457(2) 0.76064(18) 0.24653(17) 0.0421(7) Uani 1 1 d . . . . .
C68 C 0.7044(3) 0.8185(2) 0.23293(18) 0.0506(8) Uani 1 1 d . . . . .
H68 H 0.775011 0.806118 0.207432 0.061 Uiso 1 1 calc R . . . .
C69 C 0.6636(3) 0.8930(2) 0.25517(19) 0.0505(8) Uani 1 1 d . . . . .
C70 C 0.5603(3) 0.91024(18) 0.29218(18) 0.0464(8) Uani 1 1 d . . . . .
H70 H 0.531633 0.961275 0.308409 0.056 Uiso 1 1 calc R . . . .
C71 C 0.4977(2) 0.85498(17) 0.30618(17) 0.0395(7) Uani 1 1 d . . . . .
C72 C 0.6948(3) 0.6786(2) 0.2228(2) 0.0654(10) Uani 1 1 d . . . . .
H72A H 0.711874 0.638711 0.267903 0.098 Uiso 1 1 calc GR . . . .
H72B H 0.764615 0.677499 0.194252 0.098 Uiso 1 1 calc GR . . . .
H72C H 0.639524 0.666349 0.190868 0.098 Uiso 1 1 calc GR . . . .
C73 C 0.7302(3) 0.9543(2) 0.2417(2) 0.0723(11) Uani 1 1 d . . . . .
H73A H 0.682166 1.004006 0.215040 0.108 Uiso 1 1 calc GR . . . .
H73B H 0.796916 0.934192 0.210987 0.108 Uiso 1 1 calc GR . . . .
H73C H 0.754848 0.964412 0.290423 0.108 Uiso 1 1 calc GR . . . .
C74 C 0.3855(3) 0.87489(19) 0.3460(2) 0.0571(9) Uani 1 1 d . . . . .
H74A H 0.324373 0.877938 0.310414 0.086 Uiso 1 1 calc GR . . . .
H74B H 0.373414 0.926380 0.364929 0.086 Uiso 1 1 calc GR . . . .
H74C H 0.385673 0.833332 0.388489 0.086 Uiso 1 1 calc GR . . . .
C75 C 0.3893(2) 0.71911(16) 0.25150(16) 0.0350(7) Uani 1 1 d . . . . .
C76 C 0.3599(2) 0.77847(17) 0.18555(16) 0.0394(7) Uani 1 1 d . . . . .
H76 H 0.399890 0.818077 0.176835 0.047 Uiso 1 1 calc R . . . .
C77 C 0.2780(2) 0.77985(16) 0.13598(17) 0.0402(7) Uani 1 1 d . . . . .
H77 H 0.262112 0.820608 0.093921 0.048 Uiso 1 1 calc R . . . .
C78 C 0.2133(2) 0.72143(16) 0.14447(16) 0.0340(7) Uani 1 1 d . . . . .
C79 C 0.2339(2) 0.66736(16) 0.21507(16) 0.0358(7) Uani 1 1 d . . . . .
H79 H 0.188388 0.631452 0.226474 0.043 Uiso 1 1 calc R . . . .
C80 C 0.3152(2) 0.66649(16) 0.26474(16) 0.0364(7) Uani 1 1 d . . . . .
H80 H 0.324562 0.630216 0.310134 0.044 Uiso 1 1 calc R . . . .
C81 C 0.1378(2) 0.72050(16) 0.08945(16) 0.0339(7) Uani 1 1 d . . . . .
C82 C 0.1136(2) 0.78398(16) 0.02165(16) 0.0348(7) Uani 1 1 d . . . . .
C83 C 0.0238(2) 0.85366(17) 0.02212(17) 0.0392(7) Uani 1 1 d . . . . .
C84 C -0.0018(3) 0.90724(19) -0.0442(2) 0.0513(9) Uani 1 1 d . . . . .
H84 H -0.063242 0.953957 -0.044180 0.062 Uiso 1 1 calc R . . . .
C85 C 0.0592(3) 0.8947(2) -0.11016(19) 0.0556(9) Uani 1 1 d . . . . .
C86 C 0.1506(3) 0.8280(2) -0.10695(19) 0.0563(9) Uani 1 1 d . . . . .
H86 H 0.195768 0.819652 -0.150864 0.068 Uiso 1 1 calc R . . . .
C87 C 0.1798(3) 0.77258(18) -0.04294(18) 0.0434(8) Uani 1 1 d . . . . .
C88 C -0.0457(3) 0.8720(2) 0.0919(2) 0.0631(10) Uani 1 1 d . . . . .
H88A H -0.119278 0.861073 0.086748 0.095 Uiso 1 1 calc GR . . . .
H88B H -0.057687 0.928290 0.097815 0.095 Uiso 1 1 calc GR . . . .
H88C H -0.005325 0.838451 0.136424 0.095 Uiso 1 1 calc GR . . . .
C89 C 0.0230(4) 0.9515(3) -0.1822(2) 0.0959(16) Uani 1 1 d . . . . .
H89A H -0.016415 0.927515 -0.215609 0.144 Uiso 1 1 calc GR . . . .
H89B H 0.090215 0.962105 -0.207766 0.144 Uiso 1 1 calc GR . . . .
H89C H -0.028075 1.001635 -0.169724 0.144 Uiso 1 1 calc GR . . . .
C90 C 0.2839(3) 0.7009(2) -0.0425(2) 0.0658(10) Uani 1 1 d . . . . .
H90A H 0.335760 0.701015 -0.001652 0.099 Uiso 1 1 calc GR . . . .
H90B H 0.322665 0.704044 -0.091177 0.099 Uiso 1 1 calc GR . . . .
H90C H 0.259943 0.651611 -0.034357 0.099 Uiso 1 1 calc GR . . . .

loop_
_atom_site_aniso_label
_atom_site_aniso_U_11
_atom_site_aniso_U_22
_atom_site_aniso_U_33
_atom_site_aniso_U_23
_atom_site_aniso_U_13
_atom_site_aniso_U_12
N1 0.0198(11) 0.0273(13) 0.0495(15) -0.0030(11) -0.0050(10) -0.0055(9)
N2 0.0453(15) 0.0340(14) 0.0380(14) -0.0055(11) -0.0130(11) -0.0090(11)
C1 0.0208(14) 0.0370(16) 0.0422(17) -0.0102(13) -0.0056(12) -0.0091(12)
C2 0.0380(18) 0.058(2) 0.0397(18) 0.0009(15) -0.0066(14) -0.0202(15)
C3 0.0343(18) 0.074(2) 0.047(2) -0.0083(18) 0.0073(15) -0.0175(17)
C4 0.0246(16) 0.064(2) 0.053(2) -0.0168(17) 0.0022(14) -0.0117(15)
C5 0.0269(16) 0.0451(19) 0.054(2) -0.0117(16) -0.0106(14) -0.0034(13)
C6 0.0215(14) 0.0357(16) 0.0458(18) -0.0026(13) -0.0052(12) -0.0062(12)
C7 0.0277(18) 0.111(3) 0.088(3) -0.043(3) 0.0152(18) -0.029(2)
C8 0.0206(14) 0.0315(15) 0.0387(16) -0.0055(12) -0.0061(11) -0.0055(11)
C9 0.0264(15) 0.0312(16) 0.0439(17) -0.0051(13) -0.0013(12) -0.0119(12)
C10 0.0285(15) 0.0271(15) 0.0436(17) -0.0020(12) -0.0082(12) -0.0092(12)
C11 0.0269(15) 0.0303(15) 0.0386(16) -0.0062(13) -0.0069(12) -0.0070(12)
C12 0.0220(14) 0.0272(15) 0.0428(17) -0.0052(12) -0.0072(12) -0.0061(11)
C13 0.0263(14) 0.0279(15) 0.0318(15) -0.0043(12) -0.0068(11) -0.0060(11)
C14 0.0229(14) 0.0286(15) 0.0374(16) -0.0037(12) -0.0051(12) -0.0047(11)
C15 0.0231(14) 0.0300(15) 0.0422(17) -0.0065(13) -0.0068(12) -0.0065(12)
C16 0.0232(14) 0.0300(15) 0.0406(17) -0.0038(13) -0.0063(12) -0.0065(12)
C17 0.0293(15) 0.0275(15) 0.0466(18) -0.0052(13) -0.0076(13) -0.0047(12)
C18 0.0227(14) 0.0354(16) 0.0436(17) -0.0043(13) -0.0073(12) -0.0024(12)
C19 0.0213(14) 0.0334(16) 0.0382(16) -0.0071(13) -0.0045(12) -0.0066(12)
C20 0.0280(15) 0.0269(15) 0.0425(17) -0.0008(12) -0.0027(12) -0.0061(12)
C21 0.0268(15) 0.0304(16) 0.0478(19) -0.0103(13) -0.0106(13) -0.0027(12)
C22 0.0351(17) 0.0323(17) 0.062(2) -0.0060(15) -0.0143(15) -0.0050(13)
C23 0.047(2) 0.0370(19) 0.080(3) -0.0077(18) -0.0200(18) -0.0135(15)
C24 0.0381(19) 0.044(2) 0.091(3) -0.026(2) -0.0206(19) 0.0033(15)
C25 0.047(2) 0.052(2) 0.052(2) -0.0198(18) -0.0086(16) 0.0059(16)
C26 0.0331(17) 0.0360(17) 0.056(2) -0.0078(15) -0.0081(14) 0.0017(13)
C27 0.064(2) 0.043(2) 0.074(3) 0.0114(18) -0.0120(19) -0.0172(18)
C28 0.074(3) 0.067(3) 0.105(3) -0.044(3) -0.021(2) 0.009(2)
C29 0.055(2) 0.058(2) 0.049(2) -0.0057(17) 0.0078(16) -0.0041(17)
C30 0.0286(15) 0.0253(15) 0.0444(17) -0.0048(13) -0.0070(13) -0.0027(12)
C31 0.0295(15) 0.0251(15) 0.0429(17) -0.0062(13) -0.0058(13) 0.0009(12)
C32 0.0324(16) 0.0284(15) 0.0394(17) -0.0098(12) -0.0019(13) -0.0068(12)
C33 0.0300(15) 0.0270(15) 0.0367(16) -0.0036(12) -0.0052(12) -0.0055(12)
C34 0.0276(15) 0.0301(16) 0.0449(18) -0.0077(13) -0.0054(13) -0.0011(12)
C35 0.0303(15) 0.0306(16) 0.0410(17) -0.0095(13) -0.0067(13) -0.0008(12)
C36 0.0323(15) 0.0270(15) 0.0380(16) -0.0049(12) -0.0034(12) -0.0069(12)
C37 0.0329(16) 0.0325(16) 0.0367(17) -0.0068(13) -0.0063(13) -0.0030(13)
C38 0.0354(18) 0.051(2) 0.052(2) -0.0108(16) -0.0039(15) -0.0049(15)
C39 0.0374(19) 0.079(3) 0.063(2) -0.018(2) -0.0040(16) -0.0004(18)
C40 0.046(2) 0.068(3) 0.054(2) -0.0102(19) -0.0122(17) 0.0146(19)
C41 0.065(2) 0.0388(19) 0.051(2) -0.0013(16) -0.0179(18) 0.0070(17)
C42 0.0448(19) 0.0340(17) 0.0435(18) -0.0042(14) -0.0125(14) -0.0011(14)
C43 0.055(2) 0.071(3) 0.080(3) -0.004(2) 0.0122(19) -0.024(2)
C44 0.069(3) 0.101(4) 0.085(3) -0.011(3) -0.014(2) 0.046(2)
C45 0.073(3) 0.042(2) 0.065(2) 0.0048(17) -0.0111(19) -0.0108(18)
C46 0.0287(15) 0.0323(16) 0.0353(16) -0.0038(13) -0.0057(12) -0.0060(12)
C47 0.0376(17) 0.0313(16) 0.0436(18) -0.0033(14) -0.0070(13) -0.0049(13)
C48 0.0482(18) 0.0382(17) 0.0331(16) -0.0021(14) -0.0148(14) -0.0083(14)
C49 0.0455(18) 0.0323(17) 0.0366(17) -0.0055(13) -0.0094(14) -0.0087(14)
C50 0.0360(16) 0.0359(17) 0.0375(17) -0.0064(13) -0.0090(13) -0.0083(13)
C51 0.0448(18) 0.0367(17) 0.0427(18) -0.0114(14) -0.0104(14) -0.0116(14)
C52 0.0411(17) 0.0320(16) 0.0481(19) -0.0059(14) -0.0085(14) -0.0111(14)
C53 0.0325(15) 0.0306(16) 0.0384(17) -0.0060(13) -0.0070(12) -0.0086(12)
C54 0.0332(16) 0.0326(16) 0.0391(17) -0.0105(13) -0.0088(13) -0.0058(12)
C55 0.0318(15) 0.0297(15) 0.0394(17) -0.0053(13) -0.0066(13) -0.0056(12)
C56 0.0335(16) 0.0320(16) 0.0370(17) -0.0065(13) -0.0064(13) -0.0060(12)
C57 0.0329(16) 0.0348(16) 0.0350(16) -0.0030(13) -0.0085(12) -0.0046(13)
C58 0.0445(19) 0.0403(18) 0.0367(18) -0.0022(14) -0.0104(14) -0.0109(14)
C59 0.0473(19) 0.0400(18) 0.0360(17) -0.0026(14) -0.0106(14) -0.0059(14)
C60 0.057(2) 0.048(2) 0.0401(19) -0.0112(15) -0.0132(16) -0.0063(16)
C61 0.051(2) 0.060(2) 0.044(2) -0.0048(17) -0.0149(16) -0.0137(17)
C62 0.048(2) 0.096(3) 0.063(2) -0.025(2) -0.0013(18) -0.022(2)
C63 0.051(2) 0.082(3) 0.052(2) -0.029(2) 0.0019(17) -0.0201(19)
C64 0.066(3) 0.103(3) 0.075(3) -0.024(2) -0.026(2) -0.022(2)
C65 0.0314(15) 0.0278(15) 0.0412(17) -0.0057(13) -0.0054(13) -0.0060(12)
C66 0.0313(16) 0.0348(16) 0.0387(17) -0.0063(13) -0.0066(13) -0.0069(13)
C67 0.0420(18) 0.0424(18) 0.0435(18) -0.0094(14) -0.0006(14) -0.0125(14)
C68 0.0454(19) 0.053(2) 0.058(2) -0.0127(17) 0.0105(16) -0.0188(16)
C69 0.051(2) 0.052(2) 0.058(2) -0.0065(17) 0.0011(16) -0.0289(17)
C70 0.050(2) 0.0334(17) 0.058(2) -0.0132(15) -0.0001(16) -0.0125(15)
C71 0.0393(17) 0.0338(17) 0.0459(18) -0.0072(14) -0.0015(14) -0.0099(13)
C72 0.068(2) 0.049(2) 0.078(3) -0.022(2) 0.024(2) -0.0093(19)
C73 0.076(3) 0.061(3) 0.090(3) -0.011(2) 0.011(2) -0.036(2)
C74 0.053(2) 0.0367(19) 0.078(3) -0.0130(18) 0.0103(18) -0.0042(16)
C75 0.0389(16) 0.0238(15) 0.0430(17) -0.0057(13) -0.0057(13) -0.0085(12)
C76 0.0428(18) 0.0303(16) 0.0487(19) -0.0024(14) -0.0113(14) -0.0164(13)
C77 0.0439(18) 0.0286(16) 0.0472(18) 0.0039(13) -0.0113(14) -0.0117(13)
C78 0.0323(15) 0.0252(15) 0.0432(17) -0.0020(13) -0.0090(13) -0.0057(12)
C79 0.0344(16) 0.0270(15) 0.0466(18) -0.0024(13) -0.0085(13) -0.0098(12)
C80 0.0401(17) 0.0272(15) 0.0416(17) -0.0027(13) -0.0086(13) -0.0086(13)
C81 0.0275(15) 0.0264(15) 0.0451(18) -0.0054(13) -0.0037(13) -0.0018(12)
C82 0.0333(16) 0.0312(16) 0.0431(18) -0.0074(13) -0.0078(13) -0.0122(13)
C83 0.0379(17) 0.0315(16) 0.0472(19) -0.0031(14) -0.0102(14) -0.0076(13)
C84 0.047(2) 0.0418(19) 0.064(2) 0.0062(17) -0.0224(18) -0.0140(15)
C85 0.074(3) 0.057(2) 0.048(2) 0.0053(17) -0.0223(19) -0.041(2)
C86 0.074(3) 0.068(3) 0.045(2) -0.0164(19) 0.0096(18) -0.047(2)
C87 0.0457(19) 0.0440(19) 0.049(2) -0.0131(16) 0.0031(15) -0.0228(15)
C88 0.061(2) 0.041(2) 0.081(3) -0.0115(19) 0.010(2) -0.0015(17)
C89 0.157(4) 0.089(3) 0.058(3) 0.025(2) -0.042(3) -0.074(3)
C90 0.056(2) 0.062(2) 0.086(3) -0.029(2) 0.028(2) -0.0209(19)

loop_
_atom_type_symbol
_atom_type_description
_atom_type_scat_dispersion_real
_atom_type_scat_dispersion_imag
_atom_type_scat_source
C C 0.0033 0.0016 'International Tables Vol C Tables 4.2.6.8 and 6.1.1.4'
H H 0.0000 0.0000 'International Tables Vol C Tables 4.2.6.8 and 6.1.1.4'
N N 0.0061 0.0033 'International Tables Vol C Tables 4.2.6.8 and 6.1.1.4'

loop_
_geom_angle_atom_site_label_1
_geom_angle_atom_site_label_2
_geom_angle_atom_site_label_3
_geom_angle
_geom_angle_site_symmetry_1
_geom_angle_site_symmetry_3
_geom_angle_publ_flag
C8 N1 C1 125.2(2) . . ?
C8 N1 C19 108.2(2) . . ?
C19 N1 C1 123.9(2) . . ?
C49 N2 C50 108.1(2) . . ?
C49 N2 C58 124.3(2) . . ?
C50 N2 C58 120.6(2) . . ?
C2 C1 N1 119.9(2) . . ?
C6 C1 N1 120.5(3) . . ?
C6 C1 C2 119.5(2) . . ?
C1 C2 H2 119.8 . . ?
C3 C2 C1 120.4(3) . . ?
C3 C2 H2 119.8 . . ?
C2 C3 H3 119.1 . . ?
C2 C3 C4 121.7(3) . . ?
C4 C3 H3 119.1 . . ?
C3 C4 C7 120.5(3) . . ?
C5 C4 C3 117.6(3) . . ?
C5 C4 C7 121.9(3) . . ?
C4 C5 H5 119.3 . . ?
C4 C5 C6 121.5(3) . . ?
C6 C5 H5 119.3 . . ?
C1 C6 C5 119.2(3) . . ?
C1 C6 H6 120.4 . . ?
C5 C6 H6 120.4 . . ?
C4 C7 H7A 109.5 . . ?
C4 C7 H7B 109.5 . . ?
C4 C7 H7C 109.5 . . ?
H7A C7 H7B 109.5 . . ?
H7A C7 H7C 109.5 . . ?
H7B C7 H7C 109.5 . . ?
N1 C8 C13 109.2(2) . . ?
C9 C8 N1 129.7(2) . . ?
C9 C8 C13 120.9(2) . . ?
C8 C9 H9 120.7 . . ?
C10 C9 C8 118.5(2) . . ?
C10 C9 H9 120.7 . . ?
C9 C10 H10 118.8 . . ?
C9 C10 C11 122.4(2) . . ?
C11 C10 H10 118.8 . . ?
C10 C11 C20 119.7(2) . . ?
C12 C11 C10 118.5(2) . . ?
C12 C11 C20 121.8(2) . . ?
C11 C12 H12 119.8 . . ?
C13 C12 C11 120.3(2) . . ?
C13 C12 H12 119.8 . . ?
C8 C13 C14 106.3(2) . . ?
C12 C13 C8 119.3(2) . . ?
C12 C13 C14 134.4(2) . . ?
C15 C14 C13 134.0(2) . . ?
C15 C14 C19 119.3(2) . . ?
C19 C14 C13 106.7(2) . . ?
C14 C15 H15 119.9 . . ?
C16 C15 C14 120.2(2) . . ?
C16 C15 H15 119.9 . . ?
C15 C16 C17 118.9(2) . . ?
C15 C16 C81 121.8(2) . . ?
C17 C16 C81 119.2(2) . . ?
C16 C17 H17 119.1 . . ?
C18 C17 C16 121.8(3) . . ?
C18 C17 H17 119.1 . . ?
C17 C18 H18 120.6 . . ?
C17 C18 C19 118.8(2) . . ?
C19 C18 H18 120.6 . . ?
N1 C19 C14 109.5(2) . . ?
C18 C19 N1 129.6(2) . . ?
C18 C19 C14 120.9(2) . . ?
C11 C20 C21 115.1(2) . . ?
C30 C20 C11 123.1(2) . . ?
C30 C20 C21 121.8(2) . . ?
C22 C21 C20 119.2(3) . . ?
C26 C21 C20 121.3(3) . . ?
C26 C21 C22 119.3(3) . . ?
C21 C22 C23 119.2(3) . . ?
C21 C22 C27 120.9(3) . . ?
C23 C22 C27 119.9(3) . . ?
C22 C23 H23 119.3 . . ?
C24 C23 C22 121.4(3) . . ?
C24 C23 H23 119.3 . . ?
C23 C24 C25 119.5(3) . . ?
C23 C24 C28 120.3(4) . . ?
C25 C24 C28 120.3(4) . . ?
C24 C25 H25 119.6 . . ?
C24 C25 C26 120.8(3) . . ?
C26 C25 H25 119.6 . . ?
C21 C26 C25 119.7(3) . . ?
C21 C26 C29 119.7(3) . . ?
C25 C26 C29 120.5(3) . . ?
C22 C27 H27A 109.5 . . ?
C22 C27 H27B 109.5 . . ?
C22 C27 H27C 109.5 . . ?
H27A C27 H27B 109.5 . . ?
H27A C27 H27C 109.5 . . ?
H27B C27 H27C 109.5 . . ?
C24 C28 H28A 109.5 . . ?
C24 C28 H28B 109.5 . . ?
C24 C28 H28C 109.5 . . ?
H28A C28 H28B 109.5 . . ?
H28A C28 H28C 109.5 . . ?
H28B C28 H28C 109.5 . . ?
C26 C29 H29A 109.5 . . ?
C26 C29 H29B 109.5 . . ?
C26 C29 H29C 109.5 . . ?
H29A C29 H29B 109.5 . . ?
H29A C29 H29C 109.5 . . ?
H29B C29 H29C 109.5 . . ?
C20 C30 C31 123.8(2) . . ?
C20 C30 C35 121.4(2) . . ?
C31 C30 C35 114.6(2) . . ?
C30 C31 H31 118.6 . . ?
C32 C31 C30 122.8(2) . . ?
C32 C31 H31 118.6 . . ?
C31 C32 H32 118.7 . . ?
C31 C32 C33 122.7(2) . . ?
C33 C32 H32 118.7 . . ?
C34 C33 C32 114.5(2) . . ?
C36 C33 C32 124.1(2) . . ?
C36 C33 C34 121.3(2) . . ?
C33 C34 H34 118.5 . . ?
C35 C34 C33 122.9(2) . . ?
C35 C34 H34 118.5 . . ?
C30 C35 H35 118.8 . . ?
C34 C35 C30 122.3(2) . . ?
C34 C35 H35 118.8 . . ?
C33 C36 C37 120.7(2) . . ?
C33 C36 C46 124.7(2) . . ?
C46 C36 C37 114.6(2) . . ?
C38 C37 C36 119.1(3) . . ?
C42 C37 C36 121.5(3) . . ?
C42 C37 C38 119.3(3) . . ?
C37 C38 C43 121.4(3) . . ?
C39 C38 C37 119.3(3) . . ?
C39 C38 C43 119.3(3) . . ?
C38 C39 H39 119.1 . . ?
C40 C39 C38 121.8(3) . . ?
C40 C39 H39 119.1 . . ?
C39 C40 C44 120.6(4) . . ?
C41 C40 C39 117.9(3) . . ?
C41 C40 C44 121.4(4) . . ?
C40 C41 H41 118.9 . . ?
C40 C41 C42 122.2(3) . . ?
C42 C41 H41 118.9 . . ?
C37 C42 C41 119.4(3) . . ?
C37 C42 C45 121.4(3) . . ?
C41 C42 C45 119.2(3) . . ?
C38 C43 H43A 109.5 . . ?
C38 C43 H43B 109.5 . . ?
C38 C43 H43C 109.5 . . ?
H43A C43 H43B 109.5 . . ?
H43A C43 H43C 109.5 . . ?
H43B C43 H43C 109.5 . . ?
C40 C44 H44A 109.5 . . ?
C40 C44 H44B 109.5 . . ?
C40 C44 H44C 109.5 . . ?
H44A C44 H44B 109.5 . . ?
H44A C44 H44C 109.5 . . ?
H44B C44 H44C 109.5 . . ?
C42 C45 H45A 109.5 . . ?
C42 C45 H45B 109.5 . . ?
C42 C45 H45C 109.5 . . ?
H45A C45 H45B 109.5 . . ?
H45A C45 H45C 109.5 . . ?
H45B C45 H45C 109.5 . . ?
C47 C46 C36 119.7(2) . . ?
C57 C46 C36 122.4(2) . . ?
C57 C46 C47 117.4(2) . . ?
C46 C47 H47 118.6 . . ?
C48 C47 C46 122.9(3) . . ?
C48 C47 H47 118.6 . . ?
C47 C48 H48 120.7 . . ?
C47 C48 C49 118.6(3) . . ?
C49 C48 H48 120.7 . . ?
N2 C49 C56 108.8(2) . . ?
C48 C49 N2 129.9(3) . . ?
C48 C49 C56 121.3(3) . . ?
N2 C50 C55 109.4(2) . . ?
C51 C50 N2 128.9(2) . . ?
C51 C50 C55 121.6(3) . . ?
C50 C51 H51 121.1 . . ?
C52 C51 C50 117.8(3) . . ?
C52 C51 H51 121.1 . . ?
C51 C52 H52 118.6 . . ?
C51 C52 C53 122.9(3) . . ?
C53 C52 H52 118.6 . . ?
C52 C53 C65 118.3(2) . . ?
C54 C53 C52 117.9(2) . . ?
C54 C53 C65 123.4(2) . . ?
C53 C54 H54 119.9 . . ?
C53 C54 C55 120.2(2) . . ?
C55 C54 H54 119.9 . . ?
C50 C55 C54 119.5(2) . . ?
C50 C55 C56 106.4(2) . . ?
C54 C55 C56 133.8(2) . . ?
C49 C56 C55 107.2(2) . . ?
C57 C56 C49 118.9(3) . . ?
C57 C56 C55 133.7(3) . . ?
C46 C57 C56 120.9(2) . . ?
C46 C57 H57 119.6 . . ?
C56 C57 H57 119.6 . . ?
C59 C58 N2 120.6(3) . . ?
C59 C58 C63 119.8(3) . . ?
C63 C58 N2 119.5(3) . . ?
C58 C59 H59 120.1 . . ?
C58 C59 C60 119.9(3) . . ?
C60 C59 H59 120.1 . . ?
C59 C60 H60 119.5 . . ?
C61 C60 C59 121.0(3) . . ?
C61 C60 H60 119.5 . . ?
C60 C61 C64 121.1(3) . . ?
C62 C61 C60 118.2(3) . . ?
C62 C61 C64 120.6(3) . . ?
C61 C62 H62 119.4 . . ?
C61 C62 C63 121.2(3) . . ?
C63 C62 H62 119.4 . . ?
C58 C63 H63 120.1 . . ?
C62 C63 C58 119.8(3) . . ?
C62 C63 H63 120.1 . . ?
C61 C64 H64A 109.5 . . ?
C61 C64 H64B 109.5 . . ?
C61 C64 H64C 109.5 . . ?
H64A C64 H64B 109.5 . . ?
H64A C64 H64C 109.5 . . ?
H64B C64 H64C 109.5 . . ?
C53 C65 C66 115.1(2) . . ?
C75 C65 C53 125.6(2) . . ?
C75 C65 C66 119.2(2) . . ?
C67 C66 C65 118.7(2) . . ?
C67 C66 C71 119.4(3) . . ?
C71 C66 C65 121.9(3) . . ?
C66 C67 C72 120.3(3) . . ?
C68 C67 C66 119.1(3) . . ?
C68 C67 C72 120.6(3) . . ?
C67 C68 H68 118.9 . . ?
C69 C68 C67 122.2(3) . . ?
C69 C68 H68 118.9 . . ?
C68 C69 C70 118.2(3) . . ?
C68 C69 C73 121.3(3) . . ?
C70 C69 C73 120.4(3) . . ?
C69 C70 H70 119.1 . . ?
C69 C70 C71 121.8(3) . . ?
C71 C70 H70 119.1 . . ?
C66 C71 C74 119.7(3) . . ?
C70 C71 C66 119.2(3) . . ?
C70 C71 C74 121.1(3) . . ?
C67 C72 H72A 109.5 . . ?
C67 C72 H72B 109.5 . . ?
C67 C72 H72C 109.5 . . ?
H72A C72 H72B 109.5 . . ?
H72A C72 H72C 109.5 . . ?
H72B C72 H72C 109.5 . . ?
C69 C73 H73A 109.5 . . ?
C69 C73 H73B 109.5 . . ?
C69 C73 H73C 109.5 . . ?
H73A C73 H73B 109.5 . . ?
H73A C73 H73C 109.5 . . ?
H73B C73 H73C 109.5 . . ?
C71 C74 H74A 109.5 . . ?
C71 C74 H74B 109.5 . . ?
C71 C74 H74C 109.5 . . ?
H74A C74 H74B 109.5 . . ?
H74A C74 H74C 109.5 . . ?
H74B C74 H74C 109.5 . . ?
C65 C75 C76 120.9(2) . . ?
C65 C75 C80 124.4(3) . . ?
C76 C75 C80 114.6(2) . . ?
C75 C76 H76 118.7 . . ?
C77 C76 C75 122.7(3) . . ?
C77 C76 H76 118.7 . . ?
C76 C77 H77 118.8 . . ?
C76 C77 C78 122.4(3) . . ?
C78 C77 H77 118.8 . . ?
C77 C78 C79 114.8(2) . . ?
C81 C78 C77 120.7(3) . . ?
C81 C78 C79 124.5(2) . . ?
C78 C79 H79 118.9 . . ?
C80 C79 C78 122.3(3) . . ?
C80 C79 H79 118.9 . . ?
C75 C80 H80 118.8 . . ?
C79 C80 C75 122.5(3) . . ?
C79 C80 H80 118.8 . . ?
C16 C81 C82 115.4(2) . . ?
C78 C81 C16 123.9(2) . . ?
C78 C81 C82 120.7(2) . . ?
C83 C82 C81 120.9(3) . . ?
C87 C82 C81 119.5(3) . . ?
C87 C82 C83 119.6(3) . . ?
C82 C83 C88 122.0(3) . . ?
C84 C83 C82 118.8(3) . . ?
C84 C83 C88 119.2(3) . . ?
C83 C84 H84 118.9 . . ?
C85 C84 C83 122.3(3) . . ?
C85 C84 H84 118.9 . . ?
C84 C85 C89 120.3(4) . . ?
C86 C85 C84 117.0(3) . . ?
C86 C85 C89 122.7(4) . . ?
C85 C86 H86 118.4 . . ?
C85 C86 C87 123.3(3) . . ?
C87 C86 H86 118.4 . . ?
C82 C87 C90 120.5(3) . . ?
C86 C87 C82 118.8(3) . . ?
C86 C87 C90 120.7(3) . . ?
C83 C88 H88A 109.5 . . ?
C83 C88 H88B 109.5 . . ?
C83 C88 H88C 109.5 . . ?
H88A C88 H88B 109.5 . . ?
H88A C88 H88C 109.5 . . ?
H88B C88 H88C 109.5 . . ?
C85 C89 H89A 109.5 . . ?
C85 C89 H89B 109.5 . . ?
C85 C89 H89C 109.5 . . ?
H89A C89 H89B 109.5 . . ?
H89A C89 H89C 109.5 . . ?
H89B C89 H89C 109.5 . . ?
C87 C90 H90A 109.5 . . ?
C87 C90 H90B 109.5 . . ?
C87 C90 H90C 109.5 . . ?
H90A C90 H90B 109.5 . . ?
H90A C90 H90C 109.5 . . ?
H90B C90 H90C 109.5 . . ?

loop_
_geom_bond_atom_site_label_1
_geom_bond_atom_site_label_2
_geom_bond_distance
_geom_bond_site_symmetry_2
_geom_bond_publ_flag
N1 C1 1.433(3) . ?
N1 C8 1.394(3) . ?
N1 C19 1.396(3) . ?
N2 C49 1.397(3) . ?
N2 C50 1.397(3) . ?
N2 C58 1.436(3) . ?
C1 C2 1.385(4) . ?
C1 C6 1.378(4) . ?
C2 H2 0.9500 . ?
C2 C3 1.366(4) . ?
C3 H3 0.9500 . ?
C3 C4 1.385(4) . ?
C4 C5 1.383(4) . ?
C4 C7 1.501(4) . ?
C5 H5 0.9500 . ?
C5 C6 1.400(4) . ?
C6 H6 0.9500 . ?
C7 H7A 0.9800 . ?
C7 H7B 0.9800 . ?
C7 H7C 0.9800 . ?
C8 C9 1.392(4) . ?
C8 C13 1.422(3) . ?
C9 H9 0.9500 . ?
C9 C10 1.377(4) . ?
C10 H10 0.9500 . ?
C10 C11 1.409(3) . ?
C11 C12 1.405(4) . ?
C11 C20 1.489(4) . ?
C12 H12 0.9500 . ?
C12 C13 1.391(3) . ?
C13 C14 1.458(4) . ?
C14 C15 1.396(3) . ?
C14 C19 1.409(3) . ?
C15 H15 0.9500 . ?
C15 C16 1.394(4) . ?
C16 C17 1.404(4) . ?
C16 C81 1.491(4) . ?
C17 H17 0.9500 . ?
C17 C18 1.378(4) . ?
C18 H18 0.9500 . ?
C18 C19 1.389(4) . ?
C20 C21 1.500(4) . ?
C20 C30 1.378(4) . ?
C21 C22 1.406(4) . ?
C21 C26 1.400(4) . ?
C22 C23 1.412(4) . ?
C22 C27 1.513(5) . ?
C23 H23 0.9500 . ?
C23 C24 1.373(5) . ?
C24 C25 1.384(5) . ?
C24 C28 1.534(5) . ?
C25 H25 0.9500 . ?
C25 C26 1.412(4) . ?
C26 C29 1.516(4) . ?
C27 H27A 0.9800 . ?
C27 H27B 0.9800 . ?
C27 H27C 0.9800 . ?
C28 H28A 0.9800 . ?
C28 H28B 0.9800 . ?
C28 H28C 0.9800 . ?
C29 H29A 0.9800 . ?
C29 H29B 0.9800 . ?
C29 H29C 0.9800 . ?
C30 C31 1.450(4) . ?
C30 C35 1.452(3) . ?
C31 H31 0.9500 . ?
C31 C32 1.349(3) . ?
C32 H32 0.9500 . ?
C32 C33 1.452(4) . ?
C33 C34 1.445(4) . ?
C33 C36 1.386(3) . ?
C34 H34 0.9500 . ?
C34 C35 1.356(3) . ?
C35 H35 0.9500 . ?
C36 C37 1.510(4) . ?
C36 C46 1.470(4) . ?
C37 C38 1.408(4) . ?
C37 C42 1.379(4) . ?
C38 C39 1.387(4) . ?
C38 C43 1.517(5) . ?
C39 H39 0.9500 . ?
C39 C40 1.384(5) . ?
C40 C41 1.368(5) . ?
C40 C44 1.522(4) . ?
C41 H41 0.9500 . ?
C41 C42 1.400(4) . ?
C42 C45 1.528(4) . ?
C43 H43A 0.9800 . ?
C43 H43B 0.9800 . ?
C43 H43C 0.9800 . ?
C44 H44A 0.9800 . ?
C44 H44B 0.9800 . ?
C44 H44C 0.9800 . ?
C45 H45A 0.9800 . ?
C45 H45B 0.9800 . ?
C45 H45C 0.9800 . ?
C46 C47 1.421(4) . ?
C46 C57 1.399(4) . ?
C47 H47 0.9500 . ?
C47 C48 1.362(4) . ?
C48 H48 0.9500 . ?
C48 C49 1.389(4) . ?
C49 C56 1.406(4) . ?
C50 C51 1.384(4) . ?
C50 C55 1.403(4) . ?
C51 H51 0.9500 . ?
C51 C52 1.380(4) . ?
C52 H52 0.9500 . ?
C52 C53 1.421(4) . ?
C53 C54 1.392(4) . ?
C53 C65 1.473(4) . ?
C54 H54 0.9500 . ?
C54 C55 1.406(4) . ?
C55 C56 1.450(4) . ?
C56 C57 1.402(4) . ?
C57 H57 0.9500 . ?
C58 C59 1.371(4) . ?
C58 C63 1.393(4) . ?
C59 H59 0.9500 . ?
C59 C60 1.397(4) . ?
C60 H60 0.9500 . ?
C60 C61 1.392(4) . ?
C61 C62 1.379(4) . ?
C61 C64 1.509(4) . ?
C62 H62 0.9500 . ?
C62 C63 1.390(4) . ?
C63 H63 0.9500 . ?
C64 H64A 0.9800 . ?
C64 H64B 0.9800 . ?
C64 H64C 0.9800 . ?
C65 C66 1.492(4) . ?
C65 C75 1.379(4) . ?
C66 C67 1.403(4) . ?
C66 C71 1.406(4) . ?
C67 C68 1.391(4) . ?
C67 C72 1.515(4) . ?
C68 H68 0.9500 . ?
C68 C69 1.376(4) . ?
C69 C70 1.387(4) . ?
C69 C73 1.511(4) . ?
C70 H70 0.9500 . ?
C70 C71 1.388(4) . ?
C71 C74 1.503(4) . ?
C72 H72A 0.9800 . ?
C72 H72B 0.9800 . ?
C72 H72C 0.9800 . ?
C73 H73A 0.9800 . ?
C73 H73B 0.9800 . ?
C73 H73C 0.9800 . ?
C74 H74A 0.9800 . ?
C74 H74B 0.9800 . ?
C74 H74C 0.9800 . ?
C75 C76 1.446(4) . ?
C75 C80 1.458(4) . ?
C76 H76 0.9500 . ?
C76 C77 1.348(4) . ?
C77 H77 0.9500 . ?
C77 C78 1.450(4) . ?
C78 C79 1.456(4) . ?
C78 C81 1.371(4) . ?
C79 H79 0.9500 . ?
C79 C80 1.346(4) . ?
C80 H80 0.9500 . ?
C81 C82 1.508(4) . ?
C82 C83 1.406(4) . ?
C82 C87 1.394(4) . ?
C83 C84 1.396(4) . ?
C83 C88 1.507(4) . ?
C84 H84 0.9500 . ?
C84 C85 1.384(5) . ?
C85 C86 1.378(5) . ?
C85 C89 1.513(5) . ?
C86 H86 0.9500 . ?
C86 C87 1.384(4) . ?
C87 C90 1.527(4) . ?
C88 H88A 0.9800 . ?
C88 H88B 0.9800 . ?
C88 H88C 0.9800 . ?
C89 H89A 0.9800 . ?
C89 H89B 0.9800 . ?
C89 H89C 0.9800 . ?
C90 H90A 0.9800 . ?
C90 H90B 0.9800 . ?
C90 H90C 0.9800 . ?

loop_
_geom_torsion_atom_site_label_1
_geom_torsion_atom_site_label_2
_geom_torsion_atom_site_label_3
_geom_torsion_atom_site_label_4
_geom_torsion
_geom_torsion_site_symmetry_1
_geom_torsion_site_symmetry_2
_geom_torsion_site_symmetry_3
_geom_torsion_site_symmetry_4
_geom_torsion_publ_flag
N1 C1 C2 C3 178.1(3) . . . . ?
N1 C1 C6 C5 -175.8(2) . . . . ?
N1 C8 C9 C10 175.8(3) . . . . ?
N1 C8 C13 C12 -178.0(2) . . . . ?
N1 C8 C13 C14 0.9(3) . . . . ?
N2 C49 C56 C55 1.3(3) . . . . ?
N2 C49 C56 C57 177.6(2) . . . . ?
N2 C50 C51 C52 177.3(3) . . . . ?
N2 C50 C55 C54 -176.9(3) . . . . ?
N2 C50 C55 C56 -2.4(3) . . . . ?
N2 C58 C59 C60 -173.7(3) . . . . ?
N2 C58 C63 C62 174.1(3) . . . . ?
C1 N1 C8 C9 22.2(4) . . . . ?
C1 N1 C8 C13 -162.3(2) . . . . ?
C1 N1 C19 C14 161.8(2) . . . . ?
C1 N1 C19 C18 -18.7(4) . . . . ?
C1 C2 C3 C4 -2.4(5) . . . . ?
C2 C1 C6 C5 1.7(4) . . . . ?
C2 C3 C4 C5 1.7(5) . . . . ?
C2 C3 C4 C7 -178.5(3) . . . . ?
C3 C4 C5 C6 0.6(5) . . . . ?
C4 C5 C6 C1 -2.4(4) . . . . ?
C6 C1 C2 C3 0.6(5) . . . . ?
C7 C4 C5 C6 -179.1(3) . . . . ?
C8 N1 C1 C2 41.0(4) . . . . ?
C8 N1 C1 C6 -141.4(3) . . . . ?
C8 N1 C19 C14 -0.4(3) . . . . ?
C8 N1 C19 C18 179.1(3) . . . . ?
C8 C9 C10 C11 1.7(4) . . . . ?
C8 C13 C14 C15 176.9(3) . . . . ?
C8 C13 C14 C19 -1.1(3) . . . . ?
C9 C8 C13 C12 -2.0(4) . . . . ?
C9 C8 C13 C14 176.9(2) . . . . ?
C9 C10 C11 C12 -2.7(4) . . . . ?
C9 C10 C11 C20 -179.5(3) . . . . ?
C10 C11 C12 C13 1.3(4) . . . . ?
C10 C11 C20 C21 39.1(4) . . . . ?
C10 C11 C20 C30 -139.2(3) . . . . ?
C11 C12 C13 C8 0.9(4) . . . . ?
C11 C12 C13 C14 -177.6(3) . . . . ?
C11 C20 C21 C22 -100.0(3) . . . . ?
C11 C20 C21 C26 76.6(3) . . . . ?
C11 C20 C30 C31 13.4(4) . . . . ?
C11 C20 C30 C35 -170.6(3) . . . . ?
C12 C11 C20 C21 -137.5(3) . . . . ?
C12 C11 C20 C30 44.1(4) . . . . ?
C12 C13 C14 C15 -4.5(5) . . . . ?
C12 C13 C14 C19 177.6(3) . . . . ?
C13 C8 C9 C10 0.7(4) . . . . ?
C13 C14 C15 C16 -179.5(3) . . . . ?
C13 C14 C19 N1 0.9(3) . . . . ?
C13 C14 C19 C18 -178.6(2) . . . . ?
C14 C15 C16 C17 -1.2(4) . . . . ?
C14 C15 C16 C81 -179.1(2) . . . . ?
C15 C14 C19 N1 -177.4(2) . . . . ?
C15 C14 C19 C18 3.1(4) . . . . ?
C15 C16 C17 C18 3.0(4) . . . . ?
C15 C16 C81 C78 -46.0(4) . . . . ?
C15 C16 C81 C82 131.8(3) . . . . ?
C16 C17 C18 C19 -1.7(4) . . . . ?
C16 C81 C82 C83 90.2(3) . . . . ?
C16 C81 C82 C87 -88.5(3) . . . . ?
C17 C16 C81 C78 136.2(3) . . . . ?
C17 C16 C81 C82 -46.1(4) . . . . ?
C17 C18 C19 N1 179.2(3) . . . . ?
C17 C18 C19 C14 -1.4(4) . . . . ?
C19 N1 C1 C2 -118.1(3) . . . . ?
C19 N1 C1 C6 59.4(4) . . . . ?
C19 N1 C8 C9 -175.9(3) . . . . ?
C19 N1 C8 C13 -0.4(3) . . . . ?
C19 C14 C15 C16 -1.8(4) . . . . ?
C20 C11 C12 C13 178.0(2) . . . . ?
C20 C21 C22 C23 175.5(2) . . . . ?
C20 C21 C22 C27 -4.6(4) . . . . ?
C20 C21 C26 C25 -173.6(2) . . . . ?
C20 C21 C26 C29 9.0(4) . . . . ?
C20 C30 C31 C32 178.4(3) . . . . ?
C20 C30 C35 C34 -179.2(3) . . . . ?
C21 C20 C30 C31 -164.8(3) . . . . ?
C21 C20 C30 C35 11.2(4) . . . . ?
C21 C22 C23 C24 -1.7(4) . . . . ?
C22 C21 C26 C25 3.0(4) . . . . ?
C22 C21 C26 C29 -174.4(3) . . . . ?
C22 C23 C24 C25 2.6(5) . . . . ?
C22 C23 C24 C28 -177.0(3) . . . . ?
C23 C24 C25 C26 -0.7(5) . . . . ?
C24 C25 C26 C21 -2.1(4) . . . . ?
C24 C25 C26 C29 175.3(3) . . . . ?
C26 C21 C22 C23 -1.2(4) . . . . ?
C26 C21 C22 C27 178.8(3) . . . . ?
C27 C22 C23 C24 178.4(3) . . . . ?
C28 C24 C25 C26 178.9(3) . . . . ?
C30 C20 C21 C22 78.3(4) . . . . ?
C30 C20 C21 C26 -105.0(3) . . . . ?
C30 C31 C32 C33 1.3(4) . . . . ?
C31 C30 C35 C34 -2.9(4) . . . . ?
C31 C32 C33 C34 -3.9(4) . . . . ?
C31 C32 C33 C36 179.2(3) . . . . ?
C32 C33 C34 C35 3.2(4) . . . . ?
C32 C33 C36 C37 168.7(3) . . . . ?
C32 C33 C36 C46 -13.6(4) . . . . ?
C33 C34 C35 C30 0.1(4) . . . . ?
C33 C36 C37 C38 112.2(3) . . . . ?
C33 C36 C37 C42 -71.5(4) . . . . ?
C33 C36 C46 C47 152.6(3) . . . . ?
C33 C36 C46 C57 -36.0(4) . . . . ?
C34 C33 C36 C37 -8.0(4) . . . . ?
C34 C33 C36 C46 169.7(3) . . . . ?
C35 C30 C31 C32 2.2(4) . . . . ?
C36 C33 C34 C35 -179.9(3) . . . . ?
C36 C37 C38 C39 176.5(3) . . . . ?
C36 C37 C38 C43 -4.6(4) . . . . ?
C36 C37 C42 C41 -177.4(3) . . . . ?
C36 C37 C42 C45 1.2(4) . . . . ?
C36 C46 C47 C48 171.3(3) . . . . ?
C36 C46 C57 C56 -170.7(3) . . . . ?
C37 C36 C46 C47 -29.6(4) . . . . ?
C37 C36 C46 C57 141.8(3) . . . . ?
C37 C38 C39 C40 0.8(5) . . . . ?
C38 C37 C42 C41 -1.2(4) . . . . ?
C38 C37 C42 C45 177.5(3) . . . . ?
C38 C39 C40 C41 -0.7(5) . . . . ?
C38 C39 C40 C44 176.6(3) . . . . ?
C39 C40 C41 C42 -0.4(5) . . . . ?
C40 C41 C42 C37 1.3(5) . . . . ?
C40 C41 C42 C45 -177.4(3) . . . . ?
C42 C37 C38 C39 0.1(4) . . . . ?
C42 C37 C38 C43 179.0(3) . . . . ?
C43 C38 C39 C40 -178.1(3) . . . . ?
C44 C40 C41 C42 -177.7(3) . . . . ?
C46 C36 C37 C38 -65.7(3) . . . . ?
C46 C36 C37 C42 110.6(3) . . . . ?
C46 C47 C48 C49 -0.9(4) . . . . ?
C47 C46 C57 C56 0.9(4) . . . . ?
C47 C48 C49 N2 -177.0(3) . . . . ?
C47 C48 C49 C56 2.1(5) . . . . ?
C48 C49 C56 C55 -178.0(3) . . . . ?
C48 C49 C56 C57 -1.7(4) . . . . ?
C49 N2 C50 C51 -175.5(3) . . . . ?
C49 N2 C50 C55 3.2(3) . . . . ?
C49 N2 C58 C59 -135.2(3) . . . . ?
C49 N2 C58 C63 49.0(4) . . . . ?
C49 C56 C57 C46 0.2(4) . . . . ?
C50 N2 C49 C48 176.4(3) . . . . ?
C50 N2 C49 C56 -2.8(3) . . . . ?
C50 N2 C58 C59 77.6(4) . . . . ?
C50 N2 C58 C63 -98.2(4) . . . . ?
C50 C51 C52 C53 0.8(4) . . . . ?
C50 C55 C56 C49 0.6(3) . . . . ?
C50 C55 C56 C57 -174.8(3) . . . . ?
C51 C50 C55 C54 1.9(4) . . . . ?
C51 C50 C55 C56 176.5(3) . . . . ?
C51 C52 C53 C54 -0.9(4) . . . . ?
C51 C52 C53 C65 -173.5(3) . . . . ?
C52 C53 C54 C55 1.4(4) . . . . ?
C52 C53 C65 C66 34.4(4) . . . . ?
C52 C53 C65 C75 -148.4(3) . . . . ?
C53 C54 C55 C50 -2.0(4) . . . . ?
C53 C54 C55 C56 -174.7(3) . . . . ?
C53 C65 C66 C67 75.6(3) . . . . ?
C53 C65 C66 C71 -102.5(3) . . . . ?
C53 C65 C75 C76 -172.7(3) . . . . ?
C53 C65 C75 C80 9.5(5) . . . . ?
C54 C53 C65 C66 -137.8(3) . . . . ?
C54 C53 C65 C75 39.4(4) . . . . ?
C54 C55 C56 C49 174.1(3) . . . . ?
C54 C55 C56 C57 -1.4(6) . . . . ?
C55 C50 C51 C52 -1.3(4) . . . . ?
C55 C56 C57 C46 175.2(3) . . . . ?
C57 C46 C47 C48 -0.5(4) . . . . ?
C58 N2 C49 C48 25.9(5) . . . . ?
C58 N2 C49 C56 -153.4(3) . . . . ?
C58 N2 C50 C51 -23.7(5) . . . . ?
C58 N2 C50 C55 155.1(3) . . . . ?
C58 C59 C60 C61 0.3(5) . . . . ?
C59 C58 C63 C62 -1.7(5) . . . . ?
C59 C60 C61 C62 -3.0(5) . . . . ?
C59 C60 C61 C64 177.5(3) . . . . ?
C60 C61 C62 C63 3.3(6) . . . . ?
C61 C62 C63 C58 -1.0(6) . . . . ?
C63 C58 C59 C60 2.1(5) . . . . ?
C64 C61 C62 C63 -177.1(4) . . . . ?
C65 C53 C54 C55 173.6(3) . . . . ?
C65 C66 C67 C68 -179.4(3) . . . . ?
C65 C66 C67 C72 0.3(4) . . . . ?
C65 C66 C71 C70 178.4(3) . . . . ?
C65 C66 C71 C74 -1.3(4) . . . . ?
C65 C75 C76 C77 175.4(3) . . . . ?
C65 C75 C80 C79 -175.0(3) . . . . ?
C66 C65 C75 C76 4.5(4) . . . . ?
C66 C65 C75 C80 -173.4(3) . . . . ?
C66 C67 C68 C69 1.1(5) . . . . ?
C67 C66 C71 C70 0.4(4) . . . . ?
C67 C66 C71 C74 -179.3(3) . . . . ?
C67 C68 C69 C70 -0.1(5) . . . . ?
C67 C68 C69 C73 178.3(3) . . . . ?
C68 C69 C70 C71 -0.8(5) . . . . ?
C69 C70 C71 C66 0.7(5) . . . . ?
C69 C70 C71 C74 -179.6(3) . . . . ?
C71 C66 C67 C68 -1.2(4) . . . . ?
C71 C66 C67 C72 178.5(3) . . . . ?
C72 C67 C68 C69 -178.6(3) . . . . ?
C73 C69 C70 C71 -179.3(3) . . . . ?
C75 C65 C66 C67 -101.8(3) . . . . ?
C75 C65 C66 C71 80.1(4) . . . . ?
C75 C76 C77 C78 -0.5(5) . . . . ?
C76 C75 C80 C79 7.0(4) . . . . ?
C76 C77 C78 C79 7.1(4) . . . . ?
C76 C77 C78 C81 -174.2(3) . . . . ?
C77 C78 C79 C80 -6.6(4) . . . . ?
C77 C78 C81 C16 173.0(3) . . . . ?
C77 C78 C81 C82 -4.7(4) . . . . ?
C78 C79 C80 C75 -0.4(4) . . . . ?
C78 C81 C82 C83 -92.0(3) . . . . ?
C78 C81 C82 C87 89.4(3) . . . . ?
C79 C78 C81 C16 -8.4(4) . . . . ?
C79 C78 C81 C82 173.9(3) . . . . ?
C80 C75 C76 C77 -6.5(4) . . . . ?
C81 C16 C17 C18 -179.1(3) . . . . ?
C81 C78 C79 C80 174.7(3) . . . . ?
C81 C82 C83 C84 -174.2(2) . . . . ?
C81 C82 C83 C88 5.6(4) . . . . ?
C81 C82 C87 C86 174.4(2) . . . . ?
C81 C82 C87 C90 -6.5(4) . . . . ?
C82 C83 C84 C85 -0.9(4) . . . . ?
C83 C82 C87 C86 -4.2(4) . . . . ?
C83 C82 C87 C90 174.8(3) . . . . ?
C83 C84 C85 C86 -2.7(5) . . . . ?
C83 C84 C85 C89 175.7(3) . . . . ?
C84 C85 C86 C87 3.0(5) . . . . ?
C85 C86 C87 C82 0.4(5) . . . . ?
C85 C86 C87 C90 -178.6(3) . . . . ?
C87 C82 C83 C84 4.4(4) . . . . ?
C87 C82 C83 C88 -175.8(3) . . . . ?
C88 C83 C84 C85 179.3(3) . . . . ?
C89 C85 C86 C87 -175.4(3) . . . . ?

loop_
_smtbx_masks_void_nr
_smtbx_masks_void_average_x
_smtbx_masks_void_average_y
_smtbx_masks_void_average_z
_smtbx_masks_void_volume
_smtbx_masks_void_count_electrons
_smtbx_masks_void_content
1 0.500 0.000 0.500 601.2 136.0 ?
